data_2243381
loop_
_publ_author_name
'Senior, Levi'
'Linden, Anthony'

_publ_section_title
;
 The missing crystal structure in the series of
 <i>N</i>,<i>N</i>',<i>N</i>''-tris(pyridin-2-yl)benzene-1,3,5-tricarboxamides:
 the 2-pyridinyl derivative
;
_journal_coeditor_code HB7909
_journal_issue 6
_journal_name_full 'Acta Crystallographica Section E'
_journal_page_first 776
_journal_page_last 779
_journal_paper_doi 10.1107/S2056989020005599
_journal_volume 76
_journal_year 2020
_chemical_formula_moiety 'C24 H18 N6 O3'
_chemical_formula_sum 'C24 H18 N6 O3'
_chemical_formula_weight 438.44
_chemical_name_systematic
;
<i>N</i>,<i>N</i>',<i>N</i>''-Tris(pyridin-2-yl)benzene-1,3,5-tricarboxamide
;
_space_group_crystal_system monoclinic
_space_group_IT_number 14
_space_group_name_Hall '-P 2yn'
_space_group_name_H-M_alt 'P 1 21/n 1'
_atom_sites_solution_hydrogens difmap
_atom_sites_solution_primary dual
_atom_sites_solution_secondary difmap
_audit_creation_method SHELXL-2018/3
_cell_angle_alpha 90
_cell_angle_beta 98.9200(10)
_cell_angle_gamma 90
_cell_formula_units_Z 4
_cell_length_a 8.28070(10)
_cell_length_b 14.15540(10)
_cell_length_c 17.5020(2)
_cell_measurement_reflns_used 12896
_cell_measurement_temperature 160(2)
_cell_measurement_theta_max 74.1350
_cell_measurement_theta_min 3.1210
_cell_volume 2026.71(4)
_computing_cell_refinement
;
CrysAlisPro (Rigaku OD, 2017)
;
_computing_data_collection
;
CrysAlisPro (Rigaku OD, 2017)
;
_computing_data_reduction
;
CrysAlisPro (Rigaku OD, 2017)
;
_computing_molecular_graphics
;
<i>OLEX2</i> (Dolomanov <i>et al.</i>,  2009),
Mercury (Macrae et al., 2020)
;
_computing_publication_material
;
SHELXL2018 (Sheldrick, 2015b) and PLATON (Spek, 2015,
2020)
;
_computing_structure_refinement
;
SHELXL2018 (Sheldrick, 2015b)
;
_computing_structure_solution
;
SHELXT2018 (Sheldrick, 2015a)
;
_diffrn_ambient_temperature 160(2)
_diffrn_detector 'CCD area detector'
_diffrn_detector_area_resol_mean 10.3801
_diffrn_measured_fraction_theta_full 0.991
_diffrn_measured_fraction_theta_max 0.972
_diffrn_measurement_device 'four-circle \k-geometry diffractometer'
_diffrn_measurement_device_type 'Oxford Diffraction SuperNova, dual radiation diffractometer'
_diffrn_measurement_method '\w scans'
_diffrn_radiation_monochromator mirror
_diffrn_radiation_probe x-ray
_diffrn_radiation_type 'Cu K\a'
_diffrn_radiation_wavelength 1.54184
_diffrn_reflns_av_R_equivalents 0.0183
_diffrn_reflns_av_unetI/netI 0.0103
_diffrn_reflns_limit_h_max 10
_diffrn_reflns_limit_h_min -10
_diffrn_reflns_limit_k_max 17
_diffrn_reflns_limit_k_min -17
_diffrn_reflns_limit_l_max 18
_diffrn_reflns_limit_l_min -21
_diffrn_reflns_number 19285
_diffrn_reflns_theta_full 67.684
_diffrn_reflns_theta_max 74.230
_diffrn_reflns_theta_min 4.036
_diffrn_source 'micro-focus sealed X-ray tube'
_exptl_absorpt_coefficient_mu 0.813
_exptl_absorpt_correction_T_max 1.00000
_exptl_absorpt_correction_T_min 0.89836
_exptl_absorpt_correction_type multi-scan
_exptl_absorpt_process_details
;
(CrysAlisPro; Rigaku OD, 2017)
;
_exptl_crystal_colour 'pale yellow'
_exptl_crystal_density_diffrn 1.437
_exptl_crystal_description prism
_exptl_crystal_F_000 912
_exptl_crystal_size_max 0.24
_exptl_crystal_size_mid 0.09
_exptl_crystal_size_min 0.09
_refine_diff_density_max 0.269
_refine_diff_density_min -0.166
_refine_ls_extinction_coef 0.0012(2)
_refine_ls_extinction_expression Fc^*^=kFc[1+0.001xFc^2^\l^3^/sin(2\q)]^-1/4^
_refine_ls_extinction_method
;
SHELXL-2018 (Sheldrick, 2015b)
;
_refine_ls_goodness_of_fit_ref 1.048
_refine_ls_hydrogen_treatment mixed
_refine_ls_matrix_type full
_refine_ls_number_parameters 311
_refine_ls_number_reflns 4020
_refine_ls_number_restraints 0
_refine_ls_restrained_S_all 1.048
_refine_ls_R_factor_all 0.0328
_refine_ls_R_factor_gt 0.0312
_refine_ls_shift/su_max 0.001
_refine_ls_shift/su_mean 0.000
_refine_ls_structure_factor_coef Fsqd
_refine_ls_weighting_details 'w=1/[\s^2^(Fo^2^)+(0.0474P)^2^+0.5699P] where P=(Fo^2^+2Fc^2^)/3'
_refine_ls_weighting_scheme calc
_refine_ls_wR_factor_gt 0.0868
_refine_ls_wR_factor_ref 0.0883
_reflns_number_gt 3786
_reflns_number_total 4020
_reflns_threshold_expression 'I > 2\s(I)'
_cod_data_source_file hb7909sup1.cif
_cod_data_source_block I
_cod_original_sg_symbol_H-M 'P 21/n'
_cod_database_code 2243381
_shelx_space_group_comment
;
The symmetry employed for this shelxl refinement is uniquely defined
by the following loop, which should always be used as a source of
symmetry information in preference to the above space-group names.
They are only intended as comments.
;

loop_
_space_group_symop_operation_xyz
'x, y, z'
'-x+1/2, y+1/2, -z+1/2'
'-x, -y, -z'
'x-1/2, -y-1/2, z-1/2'

loop_
_atom_site_type_symbol
_atom_site_label
_atom_site_fract_x
_atom_site_fract_y
_atom_site_fract_z
_atom_site_U_iso_or_equiv
_atom_site_adp_type
_atom_site_calc_flag
_atom_site_occupancy
_atom_site_disorder_assembly
_atom_site_disorder_group
O O1 0.36342(11) 0.88417(6) 0.60262(5) 0.0380(2) Uani d 1 . .
O O2 0.64957(8) 0.57226(5) 0.62868(4) 0.02469(18) Uani d 1 . .
O O3 -0.13032(8) 0.61942(5) 0.39693(4) 0.02547(18) Uani d 1 . .
N N1 0.22689(12) 0.90845(6) 0.48097(6) 0.0286(2) Uani d 1 . .
H H1 0.1826(19) 0.8797(11) 0.4388(9) 0.044(4) Uiso d 1 . .
N N2 0.47719(10) 0.44612(6) 0.62364(5) 0.02113(19) Uani d 1 . .
H H2 0.3752(17) 0.4245(10) 0.6088(8) 0.034(4) Uiso d 1 . .
N N3 0.02167(10) 0.49006(6) 0.37699(5) 0.02058(19) Uani d 1 . .
H H3 0.1165(18) 0.4642(10) 0.3849(8) 0.033(4) Uiso d 1 . .
N N4 0.12823(13) 1.03623(7) 0.41011(6) 0.0330(2) Uani d 1 . .
N N5 0.53774(11) 0.28992(6) 0.64545(6) 0.0271(2) Uani d 1 . .
N N6 -0.07968(11) 0.34722(6) 0.32839(5) 0.0249(2) Uani d 1 . .
C C1 0.27688(12) 0.74907(7) 0.52677(6) 0.0211(2) Uani d 1 . .
C C2 0.39380(12) 0.69079(7) 0.56837(6) 0.0208(2) Uani d 1 . .
H H201 0.481926 0.717841 0.602596 0.025 Uiso calc 1 . .
C C3 0.38289(11) 0.59313(7) 0.56032(5) 0.0185(2) Uani d 1 . .
C C4 0.25660(11) 0.55341(7) 0.50819(6) 0.0183(2) Uani d 1 . .
H H4 0.249923 0.486807 0.501836 0.022 Uiso calc 1 . .
C C5 0.14014(11) 0.61163(7) 0.46542(6) 0.0187(2) Uani d 1 . .
C C6 0.14907(12) 0.70904(7) 0.47598(6) 0.0205(2) Uani d 1 . .
H H6 0.067381 0.748521 0.448346 0.025 Uiso calc 1 . .
C C7 0.29370(12) 0.85343(7) 0.54121(6) 0.0245(2) Uani d 1 . .
C C8 0.21855(13) 1.00767(7) 0.47569(6) 0.0250(2) Uani d 1 . .
C C9 0.29662(15) 1.06853(8) 0.53146(7) 0.0338(3) Uani d 1 . .
H H9 0.360791 1.045229 0.577297 0.041 Uiso calc 1 . .
C C10 0.27774(16) 1.16473(8) 0.51797(8) 0.0375(3) Uani d 1 . .
H H10 0.329125 1.208782 0.554908 0.045 Uiso calc 1 . .
C C11 0.18406(15) 1.19619(8) 0.45073(7) 0.0335(3) Uani d 1 . .
H H11 0.169393 1.261778 0.440413 0.040 Uiso calc 1 . .
C C12 0.11257(15) 1.12956(8) 0.39909(7) 0.0351(3) Uani d 1 . .
H H12 0.048082 1.151096 0.352713 0.042 Uiso calc 1 . .
C C13 0.51468(11) 0.53603(7) 0.60758(6) 0.0189(2) Uani d 1 . .
C C14 0.58508(12) 0.37816(7) 0.66292(6) 0.0213(2) Uani d 1 . .
C C15 0.72325(13) 0.40119(8) 0.71560(6) 0.0278(2) Uani d 1 . .
H H15 0.750539 0.465105 0.728164 0.033 Uiso calc 1 . .
C C16 0.81959(14) 0.32752(9) 0.74906(7) 0.0354(3) Uani d 1 . .
H H16 0.916222 0.340277 0.784429 0.043 Uiso calc 1 . .
C C17 0.77409(14) 0.23553(9) 0.73062(7) 0.0367(3) Uani d 1 . .
H H17 0.839025 0.184035 0.752419 0.044 Uiso calc 1 . .
C C18 0.63199(14) 0.22034(8) 0.67976(7) 0.0331(3) Uani d 1 . .
H H18 0.599003 0.156956 0.668379 0.040 Uiso calc 1 . .
C C19 -0.00171(11) 0.57413(7) 0.40961(6) 0.0194(2) Uani d 1 . .
C C20 -0.09362(11) 0.44064(7) 0.32296(6) 0.0201(2) Uani d 1 . .
C C21 -0.20550(13) 0.48708(8) 0.26842(6) 0.0284(2) Uani d 1 . .
H H21 -0.208759 0.554101 0.265813 0.034 Uiso calc 1 . .
C C22 -0.31225(14) 0.43239(9) 0.21791(7) 0.0352(3) Uani d 1 . .
H H22 -0.391456 0.461449 0.180111 0.042 Uiso calc 1 . .
C C23 -0.30220(14) 0.33527(9) 0.22314(7) 0.0338(3) Uani d 1 . .
H H23 -0.374646 0.296219 0.189504 0.041 Uiso calc 1 . .
C C24 -0.18422(14) 0.29632(8) 0.27848(7) 0.0301(2) Uani d 1 . .
H H24 -0.176591 0.229419 0.281387 0.036 Uiso calc 1 . .

loop_
_atom_site_aniso_label
_atom_site_aniso_U_11
_atom_site_aniso_U_22
_atom_site_aniso_U_33
_atom_site_aniso_U_12
_atom_site_aniso_U_13
_atom_site_aniso_U_23
O1 0.0526(5) 0.0223(4) 0.0315(5) 0.0017(3) -0.0178(4) -0.0036(3)
O2 0.0165(3) 0.0221(4) 0.0330(4) 0.0004(3) -0.0039(3) -0.0040(3)
O3 0.0167(3) 0.0225(4) 0.0345(4) 0.0024(3) -0.0045(3) -0.0016(3)
N1 0.0375(5) 0.0185(4) 0.0254(5) -0.0017(4) -0.0088(4) -0.0016(4)
N2 0.0151(4) 0.0218(4) 0.0246(4) 0.0011(3) -0.0029(3) 0.0014(3)
N3 0.0142(4) 0.0212(4) 0.0243(4) 0.0006(3) -0.0033(3) -0.0009(3)
N4 0.0390(5) 0.0252(5) 0.0306(5) 0.0004(4) -0.0080(4) 0.0027(4)
N5 0.0246(4) 0.0237(5) 0.0316(5) 0.0024(3) 0.0002(4) 0.0032(4)
N6 0.0235(4) 0.0226(4) 0.0269(5) -0.0015(3) -0.0011(3) -0.0019(3)
C1 0.0214(5) 0.0191(5) 0.0220(5) -0.0002(4) 0.0010(4) -0.0009(4)
C2 0.0187(4) 0.0217(5) 0.0211(5) -0.0012(4) -0.0002(4) -0.0021(4)
C3 0.0157(4) 0.0208(5) 0.0184(5) 0.0016(4) 0.0011(3) -0.0003(4)
C4 0.0167(4) 0.0181(4) 0.0198(5) -0.0003(3) 0.0017(4) -0.0006(4)
C5 0.0152(4) 0.0209(5) 0.0194(5) -0.0008(3) 0.0007(4) 0.0002(4)
C6 0.0187(4) 0.0200(5) 0.0217(5) 0.0020(4) -0.0002(4) 0.0016(4)
C7 0.0250(5) 0.0203(5) 0.0260(5) 0.0008(4) -0.0033(4) -0.0013(4)
C8 0.0264(5) 0.0199(5) 0.0271(5) -0.0004(4) -0.0010(4) 0.0007(4)
C9 0.0409(6) 0.0229(5) 0.0330(6) -0.0010(5) -0.0090(5) -0.0006(4)
C10 0.0456(7) 0.0224(6) 0.0411(7) -0.0032(5) -0.0042(5) -0.0048(5)
C11 0.0385(6) 0.0201(5) 0.0419(7) 0.0033(4) 0.0064(5) 0.0044(5)
C12 0.0399(6) 0.0283(6) 0.0344(6) 0.0050(5) -0.0032(5) 0.0074(5)
C13 0.0166(4) 0.0206(5) 0.0185(5) 0.0022(3) 0.0000(3) -0.0039(4)
C14 0.0181(5) 0.0244(5) 0.0209(5) 0.0025(4) 0.0020(4) 0.0033(4)
C15 0.0242(5) 0.0328(6) 0.0241(5) -0.0008(4) -0.0033(4) 0.0053(4)
C16 0.0256(5) 0.0469(7) 0.0305(6) 0.0014(5) -0.0057(4) 0.0143(5)
C17 0.0303(6) 0.0399(7) 0.0389(7) 0.0108(5) 0.0025(5) 0.0185(5)
C18 0.0327(6) 0.0260(6) 0.0402(7) 0.0056(5) 0.0042(5) 0.0082(5)
C19 0.0162(4) 0.0198(5) 0.0210(5) -0.0014(3) -0.0006(4) 0.0031(4)
C20 0.0159(4) 0.0234(5) 0.0203(5) -0.0013(4) 0.0007(4) -0.0011(4)
C21 0.0283(5) 0.0277(5) 0.0262(6) 0.0026(4) -0.0049(4) 0.0005(4)
C22 0.0298(6) 0.0438(7) 0.0272(6) 0.0041(5) -0.0103(5) -0.0030(5)
C23 0.0266(5) 0.0411(7) 0.0310(6) -0.0065(5) -0.0039(4) -0.0110(5)
C24 0.0296(5) 0.0261(5) 0.0332(6) -0.0054(4) 0.0005(4) -0.0064(4)

loop_
_atom_type_symbol
_atom_type_description
_atom_type_scat_dispersion_real
_atom_type_scat_dispersion_imag
_atom_type_scat_source
C C 0.0181 0.0091 'International Tables Vol C Tables 4.2.6.8 and 6.1.1.4'
H H 0.0000 0.0000 'International Tables Vol C Tables 4.2.6.8 and 6.1.1.4'
N N 0.0311 0.0180 'International Tables Vol C Tables 4.2.6.8 and 6.1.1.4'
O O 0.0492 0.0322 'International Tables Vol C Tables 4.2.6.8 and 6.1.1.4'

loop_
_geom_angle_atom_site_label_1
_geom_angle_atom_site_label_2
_geom_angle_atom_site_label_3
_geom_angle_site_symmetry_1
_geom_angle_site_symmetry_3
_geom_angle
_geom_angle_publ_flag
C7 N1 C8 . . 129.27(9) ?
C7 N1 H1 . . 117.2(10) ?
C8 N1 H1 . . 113.5(10) ?
C13 N2 C14 . . 126.40(8) ?
C13 N2 H2 . . 119.8(9) ?
C14 N2 H2 . . 113.8(9) ?
C19 N3 C20 . . 126.29(8) ?
C19 N3 H3 . . 119.8(9) ?
C20 N3 H3 . . 113.7(9) ?
C8 N4 C12 . . 116.92(10) ?
C14 N5 C18 . . 117.19(10) ?
C20 N6 C24 . . 116.60(9) ?
C2 C1 C6 . . 119.46(9) ?
C2 C1 C7 . . 117.21(9) ?
C6 C1 C7 . . 123.31(9) ?
C1 C2 C3 . . 120.54(9) ?
C1 C2 H201 . . 119.7 ?
C3 C2 H201 . . 119.7 ?
C2 C3 C4 . . 119.81(9) ?
C2 C3 C13 . . 116.71(8) ?
C4 C3 C13 . . 123.44(9) ?
C5 C4 C3 . . 119.91(9) ?
C5 C4 H4 . . 120.0 ?
C3 C4 H4 . . 120.0 ?
C6 C5 C4 . . 119.73(9) ?
C6 C5 C19 . . 117.15(8) ?
C4 C5 C19 . . 123.07(9) ?
C5 C6 C1 . . 120.49(9) ?
C5 C6 H6 . . 119.8 ?
C1 C6 H6 . . 119.8 ?
O1 C7 N1 . . 124.07(10) ?
O1 C7 C1 . . 121.24(9) ?
N1 C7 C1 . . 114.69(9) ?
N4 C8 C9 . . 123.85(10) ?
N4 C8 N1 . . 111.99(9) ?
C9 C8 N1 . . 124.15(10) ?
C8 C9 C10 . . 117.58(11) ?
C8 C9 H9 . . 121.2 ?
C10 C9 H9 . . 121.2 ?
C11 C10 C9 . . 119.74(11) ?
C11 C10 H10 . . 120.1 ?
C9 C10 H10 . . 120.1 ?
C12 C11 C10 . . 117.85(11) ?
C12 C11 H11 . . 121.1 ?
C10 C11 H11 . . 121.1 ?
N4 C12 C11 . . 124.06(11) ?
N4 C12 H12 . . 118.0 ?
C11 C12 H12 . . 118.0 ?
O2 C13 N2 . . 123.84(9) ?
O2 C13 C3 . . 119.29(9) ?
N2 C13 C3 . . 116.86(8) ?
N5 C14 C15 . . 123.69(10) ?
N5 C14 N2 . . 112.64(9) ?
C15 C14 N2 . . 123.65(10) ?
C16 C15 C14 . . 117.61(11) ?
C16 C15 H15 . . 121.2 ?
C14 C15 H15 . . 121.2 ?
C17 C16 C15 . . 119.52(11) ?
C17 C16 H16 . . 120.2 ?
C15 C16 H16 . . 120.2 ?
C18 C17 C16 . . 118.25(11) ?
C18 C17 H17 . . 120.9 ?
C16 C17 H17 . . 120.9 ?
N5 C18 C17 . . 123.69(11) ?
N5 C18 H18 . . 118.2 ?
C17 C18 H18 . . 118.2 ?
O3 C19 N3 . . 124.04(9) ?
O3 C19 C5 . . 119.95(9) ?
N3 C19 C5 . . 116.00(8) ?
N6 C20 C21 . . 124.15(9) ?
N6 C20 N3 . . 113.61(9) ?
C21 C20 N3 . . 122.20(9) ?
C22 C21 C20 . . 117.76(11) ?
C22 C21 H21 . . 121.1 ?
C20 C21 H21 . . 121.1 ?
C23 C22 C21 . . 119.24(11) ?
C23 C22 H22 . . 120.4 ?
C21 C22 H22 . . 120.4 ?
C24 C23 C22 . . 118.28(10) ?
C24 C23 H23 . . 120.9 ?
C22 C23 H23 . . 120.9 ?
N6 C24 C23 . . 123.93(11) ?
N6 C24 H24 . . 118.0 ?
C23 C24 H24 . . 118.0 ?

loop_
_geom_bond_atom_site_label_1
_geom_bond_atom_site_label_2
_geom_bond_site_symmetry_2
_geom_bond_distance
_geom_bond_publ_flag
O1 C7 . 1.2189(13) ?
O2 C13 . 1.2325(12) ?
O3 C19 . 1.2334(12) ?
N1 C7 . 1.3578(14) y
N1 C8 . 1.4085(14) y
N1 H1 . 0.872(16) ?
N2 C13 . 1.3499(13) y
N2 C14 . 1.4163(12) y
N2 H2 . 0.898(14) ?
N3 C19 . 1.3468(13) y
N3 C20 . 1.4195(12) y
N3 H3 . 0.857(14) ?
N4 C8 . 1.3319(14) ?
N4 C12 . 1.3384(15) ?
N5 C14 . 1.3304(14) ?
N5 C18 . 1.3395(14) ?
N6 C20 . 1.3295(14) ?
N6 C24 . 1.3406(14) ?
C1 C2 . 1.3890(14) ?
C1 C6 . 1.3927(13) ?
C1 C7 . 1.5015(14) ?
C2 C3 . 1.3910(14) ?
C2 H201 . 0.9500 ?
C3 C4 . 1.3951(13) ?
C3 C13 . 1.4996(13) ?
C4 C5 . 1.3949(13) ?
C4 H4 . 0.9500 ?
C5 C6 . 1.3916(13) ?
C5 C19 . 1.5032(13) ?
C6 H6 . 0.9500 ?
C8 C9 . 1.3846(15) ?
C9 C10 . 1.3867(16) ?
C9 H9 . 0.9500 ?
C10 C11 . 1.3792(18) ?
C10 H10 . 0.9500 ?
C11 C12 . 1.3751(17) ?
C11 H11 . 0.9500 ?
C12 H12 . 0.9500 ?
C14 C15 . 1.3923(14) ?
C15 C16 . 1.3864(16) ?
C15 H15 . 0.9500 ?
C16 C17 . 1.3798(19) ?
C16 H16 . 0.9500 ?
C17 C18 . 1.3778(18) ?
C17 H17 . 0.9500 ?
C18 H18 . 0.9500 ?
C20 C21 . 1.3883(14) ?
C21 C22 . 1.3855(16) ?
C21 H21 . 0.9500 ?
C22 C23 . 1.3795(18) ?
C22 H22 . 0.9500 ?
C23 C24 . 1.3795(16) ?
C23 H23 . 0.9500 ?
C24 H24 . 0.9500 ?

loop_
_geom_hbond_atom_site_label_D
_geom_hbond_atom_site_label_H
_geom_hbond_atom_site_label_A
_geom_hbond_site_symmetry_A
_geom_hbond_distance_DH
_geom_hbond_distance_HA
_geom_hbond_distance_DA
_geom_hbond_angle_DHA
_geom_hbond_publ_flag
N2 H2 O3 3_566 0.898(14) 2.108(14) 2.9866(11) 165.6(13) yes
N3 H3 O2 3_666 0.857(14) 2.054(14) 2.8781(11) 160.9(13) yes

loop_
_geom_torsion_atom_site_label_1
_geom_torsion_atom_site_label_2
_geom_torsion_atom_site_label_3
_geom_torsion_atom_site_label_4
_geom_torsion_site_symmetry_1
_geom_torsion_site_symmetry_2
_geom_torsion_site_symmetry_3
_geom_torsion_site_symmetry_4
_geom_torsion
_geom_torsion_publ_flag
C6 C1 C2 C3 . . . . -0.78(15) ?
C7 C1 C2 C3 . . . . 177.55(9) ?
C1 C2 C3 C4 . . . . 2.12(14) ?
C1 C2 C3 C13 . . . . -179.99(9) ?
C2 C3 C4 C5 . . . . -1.17(14) ?
C13 C3 C4 C5 . . . . -178.92(9) ?
C3 C4 C5 C6 . . . . -1.09(14) ?
C3 C4 C5 C19 . . . . -178.46(9) ?
C4 C5 C6 C1 . . . . 2.44(14) ?
C19 C5 C6 C1 . . . . 179.97(9) ?
C2 C1 C6 C5 . . . . -1.51(15) ?
C7 C1 C6 C5 . . . . -179.73(9) ?
C8 N1 C7 O1 . . . . -1.7(2) ?
C8 N1 C7 C1 . . . . 178.72(10) ?
C2 C1 C7 O1 . . . . -25.98(15) ?
C6 C1 C7 O1 . . . . 152.27(11) ?
C2 C1 C7 N1 . . . . 153.59(10) ?
N1 C7 C1 C6 . . . . -28.16(15) y
C12 N4 C8 C9 . . . . -0.62(18) ?
C12 N4 C8 N1 . . . . -179.82(11) ?
C7 N1 C8 N4 . . . . -173.33(11) ?
C7 N1 C8 C9 . . . . 7.5(2) y
N4 C8 C9 C10 . . . . 0.56(19) ?
N1 C8 C9 C10 . . . . 179.66(11) ?
C8 C9 C10 C11 . . . . -0.2(2) ?
C9 C10 C11 C12 . . . . -0.1(2) ?
C8 N4 C12 C11 . . . . 0.30(19) ?
C10 C11 C12 N4 . . . . 0.1(2) ?
C14 N2 C13 O2 . . . . -3.35(16) ?
C14 N2 C13 C3 . . . . 175.81(9) ?
C2 C3 C13 O2 . . . . -25.12(13) ?
C4 C3 C13 O2 . . . . 152.69(9) ?
C2 C3 C13 N2 . . . . 155.68(9) ?
N2 C13 C3 C4 . . . . -26.51(13) y
C18 N5 C14 C15 . . . . -1.58(16) ?
C18 N5 C14 N2 . . . . -179.99(9) ?
C13 N2 C14 N5 . . . . -155.86(10) ?
C13 N2 C14 C15 . . . . 25.72(15) y
N5 C14 C15 C16 . . . . 2.67(16) ?
N2 C14 C15 C16 . . . . -179.09(10) ?
C14 C15 C16 C17 . . . . -1.39(17) ?
C15 C16 C17 C18 . . . . -0.75(18) ?
C14 N5 C18 C17 . . . . -0.81(17) ?
C16 C17 C18 N5 . . . . 1.96(19) ?
C20 N3 C19 O3 . . . . 0.87(16) ?
C20 N3 C19 C5 . . . . 179.93(9) ?
C6 C5 C19 O3 . . . . -26.11(13) ?
C4 C5 C19 O3 . . . . 151.33(10) ?
C6 C5 C19 N3 . . . . 154.80(9) ?
N3 C19 C5 C4 . . . . -27.77(13) y
C24 N6 C20 C21 . . . . -1.56(15) ?
C24 N6 C20 N3 . . . . -179.45(9) ?
C19 N3 C20 N6 . . . . -148.25(10) ?
C19 N3 C20 C21 . . . . 33.81(15) y
N6 C20 C21 C22 . . . . 1.87(16) ?
N3 C20 C21 C22 . . . . 179.58(10) ?
C20 C21 C22 C23 . . . . -0.70(17) ?
C21 C22 C23 C24 . . . . -0.59(18) ?
C20 N6 C24 C23 . . . . 0.12(16) ?
C22 C23 C24 N6 . . . . 0.93(18) ?

_cod_database_fobs_code 2243381
